data_7708495
loop_
_publ_author_name
'Jambor, Roman'
'Nov\'ak, Miroslav'
'Turek, Jan'
'Milasheuskaya, Yaraslava'
'Ruzickova, Zdenka'
'Podzimek, Stepan'

_publ_section_title
;
 N-donor Stabilized Tin(II) Cations as Efficient ROP Catalysts for
 Synthesis of Linear and Star-Shaped PLAs via Activated Monomer Mechanism
;
_journal_name_full 'Dalton Transactions'
_journal_paper_doi 10.1039/D1DT02658E
_journal_year 2021
_chemical_formula_sum 'C20 H24 F6 N4 O8 S2 Sn'
_chemical_formula_weight 745.24
_space_group_crystal_system triclinic
_space_group_IT_number 2
_space_group_name_Hall '-P 1'
_space_group_name_H-M_alt 'P -1'
_atom_sites_solution_hydrogens mixed
_audit_creation_method SHELXL-2017/1
_audit_update_record
;
2021-04-17 deposited with the CCDC.	2021-10-01 downloaded from the CCDC.
;
_cell_angle_alpha 103.695(2)
_cell_angle_beta 105.950(2)
_cell_angle_gamma 110.086(2)
_cell_formula_units_Z 2
_cell_length_a 9.4888(4)
_cell_length_b 13.3072(6)
_cell_length_c 13.3311(6)
_cell_measurement_reflns_used 42712
_cell_measurement_temperature 150(2)
_cell_measurement_theta_max 27.5
_cell_measurement_theta_min 1
_cell_volume 1414.18(12)
_computing_cell_refinement 'APEX3 v2016.9-0 (Bruker AXS)'
_computing_data_collection 'Bruker Instrument Service vV6.2.3'
_computing_data_reduction 'SAINT V8.37A (Bruker AXS Inc., 2015)'
_computing_molecular_graphics 'Bruker SHELXTL'
_computing_publication_material 'Bruker SHELXTL'
_computing_structure_refinement 'SHELXL-2017/1 (Sheldrick, 2017)'
_computing_structure_solution 'XT, VERSION 2014/5'
_diffrn_ambient_temperature 150(2)
_diffrn_detector_area_resol_mean 10.4167
_diffrn_measured_fraction_theta_full 0.999
_diffrn_measured_fraction_theta_max 0.990
_diffrn_measurement_device_type 'Bruker D8 - Venture'
_diffrn_measurement_method '\f and \w scans to fill the Ewald sphere'
_diffrn_radiation_type MoK\a
_diffrn_radiation_wavelength 0.71073
_diffrn_reflns_av_R_equivalents 0.0679
_diffrn_reflns_av_unetI/netI 0.0391
_diffrn_reflns_Laue_measured_fraction_full 0.999
_diffrn_reflns_Laue_measured_fraction_max 0.990
_diffrn_reflns_limit_h_max 12
_diffrn_reflns_limit_h_min -12
_diffrn_reflns_limit_k_max 17
_diffrn_reflns_limit_k_min -17
_diffrn_reflns_limit_l_max 17
_diffrn_reflns_limit_l_min -17
_diffrn_reflns_number 42712
_diffrn_reflns_point_group_measured_fraction_full 0.999
_diffrn_reflns_point_group_measured_fraction_max 0.990
_diffrn_reflns_theta_full 25.242
_diffrn_reflns_theta_max 27.628
_diffrn_reflns_theta_min 2.330
_diffrn_source 'sealed X-ray tube'
_exptl_absorpt_coefficient_mu 1.141
_exptl_absorpt_correction_T_max 0.7456
_exptl_absorpt_correction_T_min 0.5782
_exptl_absorpt_correction_type multi-scan
_exptl_absorpt_process_details
;
SADABS-2016/2 - Bruker AXS area detector
scaling and absorption correction
;
_exptl_crystal_colour yellow
_exptl_crystal_density_diffrn 1.750
_exptl_crystal_description needle
_exptl_crystal_F_000 744
_exptl_crystal_size_max 0.593
_exptl_crystal_size_mid 0.188
_exptl_crystal_size_min 0.188
_refine_diff_density_max 1.339
_refine_diff_density_min -1.574
_refine_diff_density_rms 0.128
_refine_ls_extinction_method none
_refine_ls_goodness_of_fit_ref 1.092
_refine_ls_hydrogen_treatment mixed
_refine_ls_matrix_type full
_refine_ls_number_parameters 401
_refine_ls_number_reflns 6535
_refine_ls_number_restraints 393
_refine_ls_restrained_S_all 1.087
_refine_ls_R_factor_all 0.0529
_refine_ls_R_factor_gt 0.0421
_refine_ls_shift/su_max 0.001
_refine_ls_shift/su_mean 0.000
_refine_ls_structure_factor_coef Fsqd
_refine_ls_weighting_details 'w=1/[\s^2^(Fo^2^)+(0.0687P)^2^+1.3664P] where P=(Fo^2^+2Fc^2^)/3'
_refine_ls_weighting_scheme calc
_refine_ls_wR_factor_gt 0.1082
_refine_ls_wR_factor_ref 0.1165
_reflns_Friedel_coverage 0.000
_reflns_number_gt 5623
_reflns_number_total 6535
_reflns_threshold_expression 'I > 2\s(I)'
_cod_data_source_file d1dt02658e6.cif
_cod_data_source_block rj200604Sn0_8
_cod_original_cell_volume 1414.18(11)
_cod_database_code 7708495
_shelx_shelxl_version_number 2017/1
_shelx_space_group_comment
;
The symmetry employed for this shelxl refinement is uniquely defined
by the following loop, which should always be used as a source of
symmetry information in preference to the above space-group names.
They are only intended as comments.
;
_exptl_absorpt_special_details
;
The ratio of minimum to maximum
apparent transmission was 0.775
;

loop_
_space_group_symop_operation_xyz
'x, y, z'
'-x, -y, -z'

loop_
_atom_site_label
_atom_site_type_symbol
_atom_site_fract_x
_atom_site_fract_y
_atom_site_fract_z
_atom_site_U_iso_or_equiv
_atom_site_adp_type
_atom_site_occupancy
_atom_site_site_symmetry_order
_atom_site_calc_flag
_atom_site_refinement_flags_posn
_atom_site_refinement_flags_adp
_atom_site_refinement_flags_occupancy
_atom_site_disorder_assembly
_atom_site_disorder_group
Sn1 Sn 0.32409(3) 0.91209(2) 0.83376(2) 0.02281(9) Uani 1 1 d . . . . .
H1W' H 0.236(7) 0.690(5) 0.704(4) 0.048(14) Uiso 1 1 d . . . . .
H1W H 0.339(5) 0.759(4) 0.678(3) 0.024(11) Uiso 1 1 d . . . . .
S1 S 0.48838(11) 0.77097(8) 0.50926(7) 0.02893(19) Uani 1 1 d . . . . .
F1 F 0.6081(5) 0.7368(3) 0.2137(2) 0.0740(10) Uani 1 1 d . . . . .
N1 N 0.0626(3) 0.8913(2) 0.7218(2) 0.0256(6) Uani 1 1 d . . . . .
C1 C 0.0683(4) 0.9661(3) 0.6566(3) 0.0311(8) Uani 1 1 d . . . . .
H1A H 0.106322 1.046368 0.706482 0.037 Uiso 1 1 calc R U . . .
H1B H -0.041671 0.940469 0.599459 0.037 Uiso 1 1 calc R U . . .
S2 S 0.55208(10) 0.77530(8) 0.02800(8) 0.02975(19) Uani 1 1 d . . . . .
F2 F 0.6386(6) 0.6257(3) 0.0856(3) 0.0896(12) Uani 1 1 d . . . . .
O2 O 0.4482(4) 0.8235(3) 0.0578(4) 0.0601(10) Uani 1 1 d . . . . .
N2 N 0.3369(3) 0.9766(2) 0.6839(2) 0.0239(6) Uani 1 1 d . . . . .
C2 C 0.1850(4) 0.9592(3) 0.6003(3) 0.0320(8) Uani 1 1 d . . . . .
H2A H 0.136023 0.882953 0.539637 0.038 Uiso 1 1 calc R U . . .
H2B H 0.207159 1.018889 0.566807 0.038 Uiso 1 1 calc R U . . .
O1W O 0.2751(3) 0.7540(2) 0.7033(2) 0.0294(5) Uani 1 1 d . . . . .
F3 F 0.3955(5) 0.6002(3) 0.0719(3) 0.0880(12) Uani 1 1 d . . . . .
O3 O 0.7209(3) 0.8569(3) 0.0770(3) 0.0472(7) Uani 1 1 d . . . . .
N3 N 0.0627(4) 0.7508(3) 0.8398(3) 0.0295(6) Uani 1 1 d . . . . .
C3 C -0.0705(4) 0.8307(3) 0.7248(3) 0.0285(7) Uani 1 1 d . . . . .
H3 H -0.167661 0.833053 0.683599 0.034 Uiso 1 1 calc R U . . .
O5 O 0.4969(4) 0.7493(3) 0.6114(2) 0.0376(6) Uani 1 1 d . . . . .
C5 C 0.0615(5) 0.6871(4) 0.9031(4) 0.0380(9) Uani 1 1 d . . . . .
H5 H 0.159304 0.682230 0.938318 0.046 Uiso 1 1 calc R U . . .
C4 C -0.0778(4) 0.7569(3) 0.7908(3) 0.0269(7) Uani 1 1 d . . . . .
N4 N 0.6142(3) 0.9817(2) 0.8187(2) 0.0231(5) Uani 1 1 d . . . . .
O4 O 0.4911(5) 0.7045(4) -0.0860(3) 0.0636(10) Uani 1 1 d . . . . .
C6 C -0.0772(5) 0.6272(4) 0.9201(4) 0.0412(9) Uani 1 1 d . . . . .
H6 H -0.073641 0.582112 0.965575 0.049 Uiso 1 1 calc R U . . .
O6 O 0.3698(4) 0.8120(3) 0.4709(3) 0.0492(8) Uani 1 1 d . . . . .
C7 C -0.2198(5) 0.6343(3) 0.8699(4) 0.0386(9) Uani 1 1 d . . . . .
H7 H -0.315741 0.594957 0.880609 0.046 Uiso 1 1 calc R U . . .
O7 O 0.6432(4) 0.8303(3) 0.5053(3) 0.0457(7) Uani 1 1 d . . . . .
C8 C -0.2194(5) 0.6997(3) 0.8041(3) 0.0334(8) Uani 1 1 d . . . . .
H8 H -0.315942 0.705656 0.768007 0.040 Uiso 1 1 calc R U . . .
O8 O 0.1514(5) 0.5370(3) 0.6843(3) 0.0550(9) Uani 1 1 d D . . . .
C9 C 0.4698(4) 1.0299(3) 0.6755(3) 0.0262(7) Uani 1 1 d . . . . .
H9 H 0.468880 1.061476 0.618626 0.031 Uiso 1 1 calc R U . . .
C10 C 0.6258(4) 1.0435(3) 0.7526(3) 0.0228(6) Uani 1 1 d . . . . .
C11 C 0.7542(4) 0.9924(3) 0.8899(3) 0.0284(7) Uani 1 1 d . . . . .
H11 H 0.749103 0.949475 0.937550 0.034 Uiso 1 1 calc R U . . .
C12 C 0.9049(4) 1.0628(3) 0.8968(3) 0.0329(8) Uani 1 1 d . . . . .
H12 H 1.001161 1.067983 0.948577 0.039 Uiso 1 1 calc R U . . .
C13 C 0.9151(4) 1.1258(3) 0.8280(3) 0.0329(8) Uani 1 1 d . . . . .
H13 H 1.017870 1.174968 0.831600 0.039 Uiso 1 1 calc R U . . .
C14 C 0.7712(4) 1.1154(3) 0.7534(3) 0.0295(7) Uani 1 1 d . . . . .
H14 H 0.773014 1.156811 0.704331 0.035 Uiso 1 1 calc R U . . .
C16 C 0.4040(7) 0.6277(4) 0.4042(4) 0.0585(12) Uani 1 1 d D U . . .
C15 C 0.5474(7) 0.6787(4) 0.1030(4) 0.0484(11) Uani 1 1 d . . . . .
F4 F 0.2598(9) 0.5574(6) 0.3911(5) 0.0754(11) Uani 0.700(13) 1 d D U P A 1
F5 F 0.3669(10) 0.6363(5) 0.3001(4) 0.0754(11) Uani 0.700(13) 1 d D U P A 1
F6 F 0.4931(14) 0.5743(9) 0.4146(8) 0.096(2) Uani 0.700(13) 1 d D U P A 1
C20 C 0.2567(13) 0.4874(7) 0.6470(8) 0.070(2) Uani 0.676(6) 1 d . . P B 1
H20A H 0.356116 0.506621 0.711563 0.084 Uiso 0.676(6) 1 calc R U P B 1
H20B H 0.289346 0.517130 0.591446 0.084 Uiso 0.676(6) 1 calc R U P B 1
C19 C 0.1515(11) 0.3596(7) 0.5950(9) 0.0606(19) Uani 0.676(6) 1 d . . P B 1
H19A H 0.218135 0.316324 0.597803 0.073 Uiso 0.676(6) 1 calc R U P B 1
H19B H 0.077763 0.336180 0.516251 0.073 Uiso 0.676(6) 1 calc R U P B 1
C18 C 0.0577(11) 0.3424(7) 0.6692(8) 0.0546(18) Uani 0.676(6) 1 d . . P B 1
H18A H 0.089644 0.298386 0.714091 0.065 Uiso 0.676(6) 1 calc R U P B 1
H18B H -0.061123 0.301151 0.624230 0.065 Uiso 0.676(6) 1 calc R U P B 1
C17 C 0.1051(10) 0.4641(6) 0.7443(6) 0.0494(15) Uani 0.676(6) 1 d . . P B 1
H17A H 0.011832 0.468594 0.761468 0.059 Uiso 0.676(6) 1 calc R U P B 1
H17B H 0.197150 0.487823 0.815721 0.059 Uiso 0.676(6) 1 calc R U P B 1
F6A F 0.516(3) 0.592(2) 0.4542(19) 0.096(2) Uani 0.300(13) 1 d D . P A 2
F5A F 0.441(2) 0.6222(12) 0.3186(12) 0.0754(11) Uani 0.300(13) 1 d D . P A 2
F4A F 0.269(2) 0.5664(15) 0.4206(13) 0.0754(11) Uani 0.300(13) 1 d D . P A 2
C17A C 0.193(2) 0.4679(13) 0.7365(13) 0.0494(15) Uani 0.324(6) 1 d D . P B 2
H17C H 0.309(4) 0.490(3) 0.778(5) 0.059 Uiso 0.324(6) 1 d D U P B 2
H17D H 0.156(9) 0.461(4) 0.799(3) 0.059 Uiso 0.324(6) 1 d D U P B 2
C19A C 0.080(2) 0.3691(15) 0.5455(17) 0.0606(19) Uani 0.324(6) 1 d . . P B 2
H19C H 0.158093 0.359621 0.511795 0.073 Uiso 0.324(6) 1 calc R U P B 2
H19D H -0.030754 0.310382 0.493439 0.073 Uiso 0.324(6) 1 calc R U P B 2
C18A C 0.120(2) 0.3544(16) 0.6518(19) 0.0546(18) Uani 0.324(6) 1 d D . P B 2
H18C H 0.197758 0.319606 0.660209 0.065 Uiso 0.324(6) 1 calc R U P B 2
H18D H 0.020831 0.303844 0.657755 0.065 Uiso 0.324(6) 1 calc R U P B 2
C20A C 0.089(3) 0.4774(14) 0.5628(17) 0.070(2) Uani 0.324(6) 1 d . . P B 2
H20C H -0.020578 0.472543 0.526147 0.084 Uiso 0.324(6) 1 calc R U P B 2
H20D H 0.162637 0.519072 0.531280 0.084 Uiso 0.324(6) 1 calc R U P B 2

loop_
_atom_site_aniso_label
_atom_site_aniso_U_11
_atom_site_aniso_U_22
_atom_site_aniso_U_33
_atom_site_aniso_U_23
_atom_site_aniso_U_13
_atom_site_aniso_U_12
Sn1 0.01875(13) 0.02557(13) 0.02295(13) 0.01379(9) 0.00474(9) 0.00780(9)
S1 0.0278(4) 0.0322(4) 0.0253(4) 0.0141(3) 0.0078(3) 0.0111(4)
F1 0.099(3) 0.075(2) 0.0409(15) 0.0333(15) 0.0266(17) 0.0226(19)
N1 0.0215(14) 0.0286(14) 0.0250(13) 0.0142(11) 0.0050(11) 0.0095(11)
C1 0.0198(16) 0.0354(18) 0.0350(18) 0.0216(15) 0.0028(14) 0.0092(14)
S2 0.0207(4) 0.0340(5) 0.0352(5) 0.0207(4) 0.0073(4) 0.0101(4)
F2 0.129(3) 0.072(2) 0.088(3) 0.0373(19) 0.024(2) 0.075(2)
O2 0.0376(17) 0.0435(18) 0.101(3) 0.0238(18) 0.0230(19) 0.0246(15)
N2 0.0207(13) 0.0253(13) 0.0219(13) 0.0121(11) 0.0029(11) 0.0079(11)
C2 0.0208(16) 0.040(2) 0.0292(17) 0.0212(15) 0.0015(14) 0.0079(15)
O1W 0.0286(14) 0.0224(13) 0.0385(14) 0.0137(11) 0.0149(12) 0.0094(11)
F3 0.101(3) 0.0470(17) 0.097(3) 0.0372(18) 0.048(2) -0.0019(17)
O3 0.0220(14) 0.0596(19) 0.0502(17) 0.0323(15) 0.0047(12) 0.0061(13)
N3 0.0218(14) 0.0301(15) 0.0321(15) 0.0155(12) 0.0071(12) 0.0065(12)
C3 0.0187(16) 0.0320(17) 0.0292(17) 0.0125(14) 0.0044(13) 0.0079(14)
O5 0.0409(16) 0.0517(16) 0.0308(13) 0.0251(12) 0.0143(12) 0.0252(14)
C5 0.0307(19) 0.040(2) 0.044(2) 0.0252(18) 0.0108(17) 0.0121(17)
C4 0.0205(16) 0.0261(16) 0.0251(16) 0.0069(13) 0.0054(13) 0.0044(13)
N4 0.0213(13) 0.0263(13) 0.0252(13) 0.0136(11) 0.0088(11) 0.0114(11)
O4 0.054(2) 0.085(3) 0.0345(16) 0.0197(17) 0.0095(15) 0.0179(19)
C6 0.041(2) 0.040(2) 0.043(2) 0.0241(18) 0.0174(19) 0.0108(18)
O6 0.0432(18) 0.070(2) 0.0504(18) 0.0389(17) 0.0148(15) 0.0334(16)
C7 0.0309(19) 0.034(2) 0.044(2) 0.0135(17) 0.0175(17) 0.0044(16)
O7 0.0318(15) 0.0508(17) 0.0438(16) 0.0263(14) 0.0100(13) 0.0041(13)
C8 0.0228(17) 0.0347(19) 0.039(2) 0.0146(16) 0.0104(15) 0.0094(15)
O8 0.078(2) 0.0297(15) 0.060(2) 0.0176(14) 0.0390(19) 0.0160(16)
C9 0.0251(16) 0.0268(16) 0.0254(16) 0.0158(13) 0.0069(13) 0.0081(13)
C10 0.0220(15) 0.0252(15) 0.0235(15) 0.0114(13) 0.0092(13) 0.0108(13)
C11 0.0282(17) 0.0353(18) 0.0309(17) 0.0191(15) 0.0121(14) 0.0188(15)
C12 0.0226(17) 0.047(2) 0.0353(19) 0.0214(17) 0.0102(15) 0.0184(16)
C13 0.0214(17) 0.041(2) 0.041(2) 0.0221(17) 0.0144(15) 0.0136(15)
C14 0.0251(17) 0.0332(18) 0.0363(19) 0.0215(15) 0.0140(15) 0.0122(15)
C16 0.065(3) 0.046(2) 0.056(2) 0.0081(18) 0.038(2) 0.0113(19)
C15 0.066(3) 0.035(2) 0.044(2) 0.0228(18) 0.022(2) 0.017(2)
F4 0.077(2) 0.0643(16) 0.0425(19) 0.0000(14) 0.031(2) -0.0085(15)
F5 0.077(2) 0.0643(16) 0.0425(19) 0.0000(14) 0.031(2) -0.0085(15)
F6 0.114(4) 0.061(4) 0.114(6) 0.001(4) 0.058(5) 0.048(3)
C20 0.095(6) 0.042(3) 0.079(4) 0.019(3) 0.049(4) 0.026(4)
C19 0.057(5) 0.050(3) 0.070(5) 0.014(3) 0.023(4) 0.026(3)
C18 0.044(5) 0.037(3) 0.074(4) 0.020(3) 0.021(4) 0.011(4)
C17 0.051(4) 0.043(3) 0.048(3) 0.017(2) 0.012(3) 0.019(3)
F6A 0.114(4) 0.061(4) 0.114(6) 0.001(4) 0.058(5) 0.048(3)
F5A 0.077(2) 0.0643(16) 0.0425(19) 0.0000(14) 0.031(2) -0.0085(15)
F4A 0.077(2) 0.0643(16) 0.0425(19) 0.0000(14) 0.031(2) -0.0085(15)
C17A 0.051(4) 0.043(3) 0.048(3) 0.017(2) 0.012(3) 0.019(3)
C19A 0.057(5) 0.050(3) 0.070(5) 0.014(3) 0.023(4) 0.026(3)
C18A 0.044(5) 0.037(3) 0.074(4) 0.020(3) 0.021(4) 0.011(4)
C20A 0.095(6) 0.042(3) 0.079(4) 0.019(3) 0.049(4) 0.026(4)

loop_
_atom_type_symbol
_atom_type_description
_atom_type_scat_dispersion_real
_atom_type_scat_dispersion_imag
_atom_type_scat_source
C C 0.0033 0.0016 'International Tables Vol C Tables 4.2.6.8 and 6.1.1.4'
H H 0.0000 0.0000 'International Tables Vol C Tables 4.2.6.8 and 6.1.1.4'
F F 0.0171 0.0103 'International Tables Vol C Tables 4.2.6.8 and 6.1.1.4'
N N 0.0061 0.0033 'International Tables Vol C Tables 4.2.6.8 and 6.1.1.4'
O O 0.0106 0.0060 'International Tables Vol C Tables 4.2.6.8 and 6.1.1.4'
S S 0.1246 0.1234 'International Tables Vol C Tables 4.2.6.8 and 6.1.1.4'
Sn Sn -0.6537 1.4246 'International Tables Vol C Tables 4.2.6.8 and 6.1.1.4'

loop_
_geom_angle_atom_site_label_1
_geom_angle_atom_site_label_2
_geom_angle_atom_site_label_3
_geom_angle
_geom_angle_site_symmetry_1
_geom_angle_site_symmetry_3
_geom_angle_publ_flag
O1W Sn1 N2 78.94(10) . . ?
O1W Sn1 N1 87.17(10) . . ?
N2 Sn1 N1 68.90(10) . . ?
O7 S1 O6 115.14(19) . . ?
O7 S1 O5 114.66(18) . . ?
O6 S1 O5 114.18(18) . . ?
O7 S1 C16 104.2(2) . . ?
O6 S1 C16 103.4(2) . . ?
O5 S1 C16 103.2(2) . . ?
C3 N1 C1 120.5(3) . . ?
C3 N1 Sn1 124.5(2) . . ?
C1 N1 Sn1 114.7(2) . . ?
N1 C1 C2 107.7(3) . . ?
N1 C1 H1A 110.2 . . ?
C2 C1 H1A 110.2 . . ?
N1 C1 H1B 110.2 . . ?
C2 C1 H1B 110.2 . . ?
H1A C1 H1B 108.5 . . ?
O4 S2 O3 116.3(2) . . ?
O4 S2 O2 115.0(2) . . ?
O3 S2 O2 113.0(2) . . ?
O4 S2 C15 104.8(2) . . ?
O3 S2 C15 102.9(2) . . ?
O2 S2 C15 102.6(2) . . ?
C9 N2 C2 118.5(3) . . ?
C9 N2 Sn1 123.0(2) . . ?
C2 N2 Sn1 118.4(2) . . ?
N2 C2 C1 109.0(3) . . ?
N2 C2 H2A 109.9 . . ?
C1 C2 H2A 109.9 . . ?
N2 C2 H2B 109.9 . . ?
C1 C2 H2B 109.9 . . ?
H2A C2 H2B 108.3 . . ?
Sn1 O1W H1W' 125(4) . . ?
Sn1 O1W H1W 116(3) . . ?
H1W' O1W H1W 109(5) . . ?
C5 N3 C4 117.6(3) . . ?
N1 C3 C4 121.2(3) . . ?
N1 C3 H3 119.4 . . ?
C4 C3 H3 119.4 . . ?
N3 C5 C6 122.9(4) . . ?
N3 C5 H5 118.6 . . ?
C6 C5 H5 118.6 . . ?
N3 C4 C8 122.6(3) . . ?
N3 C4 C3 116.0(3) . . ?
C8 C4 C3 121.4(3) . . ?
C10 N4 C11 117.0(3) . . ?
C7 C6 C5 119.0(4) . . ?
C7 C6 H6 120.5 . . ?
C5 C6 H6 120.5 . . ?
C8 C7 C6 118.3(4) . . ?
C8 C7 H7 120.8 . . ?
C6 C7 H7 120.8 . . ?
C7 C8 C4 119.6(4) . . ?
C7 C8 H8 120.2 . . ?
C4 C8 H8 120.2 . . ?
C17A O8 C20A 108.7(10) . . ?
C17 O8 C20 96.3(5) . . ?
N2 C9 C10 121.0(3) . . ?
N2 C9 H9 119.5 . . ?
C10 C9 H9 119.5 . . ?
N4 C10 C14 124.1(3) . . ?
N4 C10 C9 115.6(3) . . ?
C14 C10 C9 120.4(3) . . ?
N4 C11 C12 122.9(3) . . ?
N4 C11 H11 118.5 . . ?
C12 C11 H11 118.5 . . ?
C11 C12 C13 119.5(3) . . ?
C11 C12 H12 120.2 . . ?
C13 C12 H12 120.2 . . ?
C12 C13 C14 118.3(3) . . ?
C12 C13 H13 120.8 . . ?
C14 C13 H13 120.8 . . ?
C10 C14 C13 118.2(3) . . ?
C10 C14 H14 120.9 . . ?
C13 C14 H14 120.9 . . ?
F6 C16 F4 107.0(8) . . ?
F5A C16 F4A 133.9(11) . . ?
F6 C16 F5 109.6(6) . . ?
F4 C16 F5 99.1(6) . . ?
F5A C16 F6A 93.8(15) . . ?
F4A C16 F6A 102.7(19) . . ?
F5A C16 S1 115.8(7) . . ?
F6 C16 S1 116.2(6) . . ?
F4 C16 S1 115.5(4) . . ?
F4A C16 S1 103.9(8) . . ?
F5 C16 S1 108.1(4) . . ?
F6A C16 S1 98.9(10) . . ?
F2 C15 F3 108.9(4) . . ?
F2 C15 F1 106.5(4) . . ?
F3 C15 F1 108.6(4) . . ?
F2 C15 S2 111.2(3) . . ?
F3 C15 S2 110.8(4) . . ?
F1 C15 S2 110.6(3) . . ?
O8 C20 C19 104.7(7) . . ?
O8 C20 H20A 110.8 . . ?
C19 C20 H20A 110.8 . . ?
O8 C20 H20B 110.8 . . ?
C19 C20 H20B 110.8 . . ?
H20A C20 H20B 108.9 . . ?
C20 C19 C18 101.6(7) . . ?
C20 C19 H19A 111.4 . . ?
C18 C19 H19A 111.4 . . ?
C20 C19 H19B 111.4 . . ?
C18 C19 H19B 111.4 . . ?
H19A C19 H19B 109.3 . . ?
C19 C18 C17 103.8(6) . . ?
C19 C18 H18A 111.0 . . ?
C17 C18 H18A 111.0 . . ?
C19 C18 H18B 111.0 . . ?
C17 C18 H18B 111.0 . . ?
H18A C18 H18B 109.0 . . ?
O8 C17 C18 106.8(6) . . ?
O8 C17 H17A 110.4 . . ?
C18 C17 H17A 110.4 . . ?
O8 C17 H17B 110.4 . . ?
C18 C17 H17B 110.4 . . ?
H17A C17 H17B 108.6 . . ?
O8 C17A C18A 106.8(13) . . ?
O8 C17A H17C 119(3) . . ?
C18A C17A H17C 109(3) . . ?
O8 C17A H17D 116(3) . . ?
C18A C17A H17D 108(3) . . ?
H17C C17A H17D 98(7) . . ?
C20A C19A C18A 108.7(16) . . ?
C20A C19A H19C 109.9 . . ?
C18A C19A H19C 109.9 . . ?
C20A C19A H19D 109.9 . . ?
C18A C19A H19D 109.9 . . ?
H19C C19A H19D 108.3 . . ?
C19A C18A C17A 106.1(15) . . ?
C19A C18A H18C 110.5 . . ?
C17A C18A H18C 110.5 . . ?
C19A C18A H18D 110.5 . . ?
C17A C18A H18D 110.5 . . ?
H18C C18A H18D 108.7 . . ?
C19A C20A O8 106.7(16) . . ?
C19A C20A H20C 110.4 . . ?
O8 C20A H20C 110.4 . . ?
C19A C20A H20D 110.4 . . ?
O8 C20A H20D 110.4 . . ?
H20C C20A H20D 108.6 . . ?

loop_
_geom_bond_atom_site_label_1
_geom_bond_atom_site_label_2
_geom_bond_distance
_geom_bond_site_symmetry_2
_geom_bond_publ_flag
Sn1 O1W 2.195(3) . ?
Sn1 N2 2.370(3) . ?
Sn1 N1 2.400(3) . ?
S1 O7 1.431(3) . ?
S1 O6 1.436(3) . ?
S1 O5 1.443(3) . ?
S1 C16 1.819(5) . ?
F1 C15 1.340(5) . ?
N1 C3 1.262(5) . ?
N1 C1 1.465(4) . ?
C1 C2 1.514(5) . ?
C1 H1A 0.9900 . ?
C1 H1B 0.9900 . ?
S2 O4 1.413(3) . ?
S2 O3 1.437(3) . ?
S2 O2 1.439(3) . ?
S2 C15 1.802(4) . ?
F2 C15 1.323(6) . ?
N2 C9 1.268(4) . ?
N2 C2 1.463(4) . ?
C2 H2A 0.9900 . ?
C2 H2B 0.9900 . ?
O1W H1W' 0.81(6) . ?
O1W H1W 0.76(4) . ?
F3 C15 1.332(6) . ?
N3 C5 1.329(5) . ?
N3 C4 1.353(5) . ?
C3 C4 1.463(5) . ?
C3 H3 0.9500 . ?
C5 C6 1.396(6) . ?
C5 H5 0.9500 . ?
C4 C8 1.381(5) . ?
N4 C10 1.340(4) . ?
N4 C11 1.341(4) . ?
C6 C7 1.381(6) . ?
C6 H6 0.9500 . ?
C7 C8 1.374(6) . ?
C7 H7 0.9500 . ?
C8 H8 0.9500 . ?
O8 C17A 1.375(13) . ?
O8 C17 1.429(8) . ?
O8 C20A 1.465(19) . ?
O8 C20 1.501(9) . ?
C9 C10 1.473(5) . ?
C9 H9 0.9500 . ?
C10 C14 1.378(5) . ?
C11 C12 1.377(5) . ?
C11 H11 0.9500 . ?
C12 C13 1.383(5) . ?
C12 H12 0.9500 . ?
C13 C14 1.389(5) . ?
C13 H13 0.9500 . ?
C14 H14 0.9500 . ?
C16 F5A 1.276(12) . ?
C16 F6 1.278(9) . ?
C16 F4 1.300(8) . ?
C16 F4A 1.368(14) . ?
C16 F5 1.378(8) . ?
C16 F6A 1.384(13) . ?
C20 C19 1.506(11) . ?
C20 H20A 0.9900 . ?
C20 H20B 0.9900 . ?
C19 C18 1.508(12) . ?
C19 H19A 0.9900 . ?
C19 H19B 0.9900 . ?
C18 C17 1.521(11) . ?
C18 H18A 0.9900 . ?
C18 H18B 0.9900 . ?
C17 H17A 0.9900 . ?
C17 H17B 0.9900 . ?
C17A C18A 1.44(3) . ?
C17A H17C 0.98(2) . ?
C17A H17D 1.00(2) . ?
C19A C20A 1.38(2) . ?
C19A C18A 1.44(3) . ?
C19A H19C 0.9900 . ?
C19A H19D 0.9900 . ?
C18A H18C 0.9900 . ?
C18A H18D 0.9900 . ?
C20A H20C 0.9900 . ?
C20A H20D 0.9900 . ?

loop_
_geom_hbond_atom_site_label_D
_geom_hbond_atom_site_label_H
_geom_hbond_atom_site_label_A
_geom_hbond_distance_DH
_geom_hbond_distance_HA
_geom_hbond_distance_DA
_geom_hbond_angle_DHA
_geom_hbond_site_symmetry_A
_geom_hbond_publ_flag
O1W H1W' O8 0.81(6) 1.84(6) 2.635(4) 171(5) . yes
O1W H1W S1 0.76(4) 2.97(5) 3.698(3) 159(4) . yes
O1W H1W O5 0.76(4) 1.96(5) 2.722(4) 172(4) . yes
